data_4071108
loop_
_publ_author_name
'You, Yujian'
'Girolami, Gregory S.'

_publ_section_title
;
 Mono(cyclopentadienyl)titanium(II) Complexes with Hydride, Alkyl, and
 Tetrahydroborate Ligands: Synthesis, Crystal Structures, and Ethylene
 Dimerization and Trimerization Catalysis
;
_journal_issue 13
_journal_name_full Organometallics
_journal_page_first 3172
_journal_paper_doi 10.1021/om701263v
_journal_volume 27
_journal_year 2008
_chemical_formula_sum 'C17 H37 Cl P4 Ti'
_chemical_formula_weight 448.70
_chemical_name_systematic
; 
 ? 
;
_space_group_IT_number 14
_symmetry_cell_setting monoclinic
_symmetry_space_group_name_Hall '-P 2yn'
_symmetry_space_group_name_H-M 'P 1 21/n 1'
_atom_sites_solution_hydrogens geom
_atom_sites_solution_primary direct
_atom_sites_solution_secondary difmap
_audit_creation_method SHELXL-97
_cell_angle_alpha 90.00
_cell_angle_beta 98.46(3)
_cell_angle_gamma 90.00
_cell_formula_units_Z 4
_cell_length_a 9.996(3)
_cell_length_b 13.711(4)
_cell_length_c 17.241(6)
_cell_measurement_reflns_used 25
_cell_measurement_temperature 198(2)
_cell_measurement_theta_max 22.97
_cell_measurement_theta_min 1.91
_cell_volume 2337.3(13)
_computing_cell_refinement 'Bruker SMART'
_computing_data_collection 'Bruker SMART'
_computing_data_reduction 'Bruker SAINT'
_computing_molecular_graphics 'Bruker SHELXTL'
_computing_publication_material 'Bruker SHELXTL'
_computing_structure_refinement 'SHELXL-97 (Sheldrick, 1997)'
_computing_structure_solution 'SHELXS-97 (Sheldrick, 1990)'
_diffrn_ambient_temperature 198(2)
_diffrn_measured_fraction_theta_full 1.000
_diffrn_measured_fraction_theta_max 1.000
_diffrn_measurement_device_type 'CCD area detector'
_diffrn_measurement_method 'phi and omega scans'
_diffrn_radiation_monochromator graphite
_diffrn_radiation_source 'fine-focus sealed tube'
_diffrn_radiation_type MoK\a
_diffrn_radiation_wavelength 0.71073
_diffrn_reflns_av_R_equivalents 0.0000
_diffrn_reflns_av_sigmaI/netI 0.0318
_diffrn_reflns_limit_h_max 10
_diffrn_reflns_limit_h_min -10
_diffrn_reflns_limit_k_max 15
_diffrn_reflns_limit_k_min 0
_diffrn_reflns_limit_l_max 18
_diffrn_reflns_limit_l_min 0
_diffrn_reflns_number 3244
_diffrn_reflns_theta_full 22.97
_diffrn_reflns_theta_max 22.97
_diffrn_reflns_theta_min 1.91
_exptl_absorpt_coefficient_mu 0.752
_exptl_absorpt_correction_T_max 0.927
_exptl_absorpt_correction_T_min 0.812
_exptl_absorpt_correction_type integration
_exptl_crystal_density_diffrn 1.275
_exptl_crystal_density_meas ?
_exptl_crystal_density_method 'not measured'
_exptl_crystal_F_000 952
_exptl_crystal_size_max 0.54
_exptl_crystal_size_mid 0.30
_exptl_crystal_size_min 0.12
_refine_diff_density_max 0.305
_refine_diff_density_min -0.273
_refine_diff_density_rms 0.063
_refine_ls_extinction_method none
_refine_ls_goodness_of_fit_ref 1.052
_refine_ls_hydrogen_treatment mixed
_refine_ls_matrix_type full
_refine_ls_number_parameters 216
_refine_ls_number_reflns 3244
_refine_ls_number_restraints 0
_refine_ls_restrained_S_all 1.052
_refine_ls_R_factor_all 0.0530
_refine_ls_R_factor_gt 0.0331
_refine_ls_shift/su_max 0.000
_refine_ls_shift/su_mean 0.000
_refine_ls_structure_factor_coef Fsqd
_refine_ls_weighting_details 'calc w=1/[\s^2^(Fo^2^)+(0.0488P)^2^+1.9588P] where P=(Fo^2^+2Fc^2^)/3'
_refine_ls_weighting_scheme calc
_refine_ls_wR_factor_gt 0.0854
_refine_ls_wR_factor_ref 0.0924
_reflns_number_gt 2548
_reflns_number_total 3244
_reflns_threshold_expression >2sigma(I)
_cod_data_source_file om701263v-file003.cif
_cod_data_source_block cpticl2
_cod_depositor_comments
;
The following automatic conversions were performed:

'_symmetry_cell_setting' value 'Monoclinic' changed to 'monoclinic'
according to /home/saulius/struct/CIF-dictionaries/cif_core.dic
dictionary named 'cif_core.dic' version 2.4.1 from 2010-06-29.

Automatic conversion script
Id: cif_fix_values 1715 2011-07-08 13:25:40Z adriana 

The following automatic conversions were performed:

'_exptl_crystal_density_meas' value 'not_measured' was changed to '?'
- the value is perceived as not measured.

Automatic conversion script
Id: cif_fix_values 3008 2015-01-20 13:52:24Z robertas 
;
_cod_original_sg_symbol_H-M P2(1)/n
_cod_database_code 4071108

loop_
_symmetry_equiv_pos_as_xyz
'x, y, z'
'-x+1/2, y+1/2, -z+1/2'
'-x, -y, -z'
'x-1/2, -y-1/2, z-1/2'

loop_
_atom_site_label
_atom_site_type_symbol
_atom_site_fract_x
_atom_site_fract_y
_atom_site_fract_z
_atom_site_U_iso_or_equiv
_atom_site_adp_type
_atom_site_occupancy
_atom_site_symmetry_multiplicity
_atom_site_calc_flag
_atom_site_refinement_flags
Ti Ti 0.04532(5) 0.05300(4) 0.27731(3) 0.01932(16) Uani 1 1 d .
P1 P -0.05704(8) 0.16174(6) 0.37785(5) 0.0283(2) Uani 1 1 d .
P2 P -0.15302(8) 0.14076(6) 0.19072(5) 0.0258(2) Uani 1 1 d .
C1 C -0.1682(3) 0.2534(2) 0.32251(19) 0.0350(8) Uani 1 1 d .
H1A H -0.2253 0.2848 0.3576 0.042 Uiso 1 1 calc R
H1B H -0.1125 0.3046 0.3023 0.042 Uiso 1 1 calc R
C2 C -0.2577(3) 0.2046(2) 0.25429(19) 0.0341(8) Uani 1 1 d .
H2A H -0.3140 0.2544 0.2234 0.041 Uiso 1 1 calc R
H2B H -0.3188 0.1574 0.2748 0.041 Uiso 1 1 calc R
C3 C -0.1781(4) 0.1130(3) 0.4388(2) 0.0435(9) Uani 1 1 d .
H3A H -0.2210 0.1671 0.4630 0.065 Uiso 1 1 calc R
H3B H -0.1303 0.0712 0.4799 0.065 Uiso 1 1 calc R
H3C H -0.2476 0.0749 0.4059 0.065 Uiso 1 1 calc R
C4 C 0.0404(4) 0.2420(3) 0.4509(2) 0.0468(10) Uani 1 1 d .
H4A H 0.1029 0.2817 0.4255 0.070 Uiso 1 1 calc R
H4B H 0.0919 0.2022 0.4922 0.070 Uiso 1 1 calc R
H4C H -0.0217 0.2847 0.4741 0.070 Uiso 1 1 calc R
C5 C -0.2847(3) 0.0721(3) 0.1269(2) 0.0384(8) Uani 1 1 d .
H5A H -0.3594 0.1161 0.1072 0.058 Uiso 1 1 calc R
H5B H -0.3185 0.0192 0.1569 0.058 Uiso 1 1 calc R
H5C H -0.2462 0.0447 0.0825 0.058 Uiso 1 1 calc R
C6 C -0.1282(4) 0.2393(3) 0.1225(2) 0.0474(10) Uani 1 1 d .
H6A H -0.0938 0.2121 0.0767 0.071 Uiso 1 1 calc R
H6B H -0.0630 0.2864 0.1487 0.071 Uiso 1 1 calc R
H6C H -0.2147 0.2721 0.1055 0.071 Uiso 1 1 calc R
P3 P 0.18130(8) 0.03864(6) 0.16083(5) 0.0297(2) Uani 1 1 d .
P4 P 0.29610(8) 0.05189(6) 0.34662(5) 0.0279(2) Uani 1 1 d .
C7 C 0.3597(3) 0.0123(3) 0.1985(2) 0.0428(9) Uani 1 1 d .
H7A H 0.3701 -0.0578 0.2117 0.051 Uiso 1 1 calc R
H7B H 0.4165 0.0271 0.1576 0.051 Uiso 1 1 calc R
C8 C 0.4058(3) 0.0730(3) 0.2706(2) 0.0434(9) Uani 1 1 d .
H8A H 0.4034 0.1429 0.2562 0.052 Uiso 1 1 calc R
H8B H 0.5003 0.0558 0.2919 0.052 Uiso 1 1 calc R
C9 C 0.1464(4) -0.0587(3) 0.0877(2) 0.0490(10) Uani 1 1 d .
H9A H 0.0581 -0.0474 0.0560 0.074 Uiso 1 1 calc R
H9B H 0.1458 -0.1218 0.1143 0.074 Uiso 1 1 calc R
H9C H 0.2168 -0.0589 0.0536 0.074 Uiso 1 1 calc R
C10 C 0.2017(4) 0.1412(3) 0.0945(2) 0.0490(10) Uani 1 1 d .
H10A H 0.2695 0.1242 0.0610 0.074 Uiso 1 1 calc R
H10B H 0.2316 0.1992 0.1255 0.074 Uiso 1 1 calc R
H10C H 0.1151 0.1548 0.0617 0.074 Uiso 1 1 calc R
C11 C 0.3794(3) -0.0575(2) 0.3916(2) 0.0372(8) Uani 1 1 d .
H11A H 0.4770 -0.0458 0.4038 0.056 Uiso 1 1 calc R
H11B H 0.3628 -0.1124 0.3550 0.056 Uiso 1 1 calc R
H11C H 0.3431 -0.0728 0.4400 0.056 Uiso 1 1 calc R
C12 C 0.3663(4) 0.1412(3) 0.4203(2) 0.0541(11) Uani 1 1 d .
H12A H 0.3342 0.1269 0.4701 0.081 Uiso 1 1 calc R
H12B H 0.3370 0.2068 0.4028 0.081 Uiso 1 1 calc R
H12C H 0.4653 0.1378 0.4276 0.081 Uiso 1 1 calc R
C13 C -0.1373(3) -0.0496(2) 0.28229(18) 0.0276(7) Uani 1 1 d .
H13 H -0.2250 -0.0213 0.2751 0.033 Uiso 1 1 calc R
C14 C -0.0639(3) -0.0807(2) 0.22174(18) 0.0273(7) Uani 1 1 d .
H14 H -0.0935 -0.0776 0.1669 0.033 Uiso 1 1 calc R
C15 C 0.0620(3) -0.1172(2) 0.25946(19) 0.0305(8) Uani 1 1 d .
H15 H 0.1326 -0.1429 0.2341 0.037 Uiso 1 1 calc R
C16 C 0.0640(3) -0.1088(2) 0.34057(19) 0.0314(8) Uani 1 1 d .
H16 H 0.1365 -0.1277 0.3796 0.038 Uiso 1 1 calc R
C17 C -0.0567(3) -0.0685(2) 0.35432(19) 0.0302(8) Uani 1 1 d .
H17 H -0.0813 -0.0557 0.4045 0.036 Uiso 1 1 calc R
Cl Cl 0.13911(7) 0.22951(5) 0.26638(5) 0.0310(2) Uani 1 1 d .

loop_
_atom_site_aniso_label
_atom_site_aniso_U_11
_atom_site_aniso_U_22
_atom_site_aniso_U_33
_atom_site_aniso_U_23
_atom_site_aniso_U_13
_atom_site_aniso_U_12
Ti 0.0166(3) 0.0159(3) 0.0252(3) 0.0016(2) 0.0021(2) -0.0008(2)
P1 0.0270(5) 0.0285(5) 0.0288(5) -0.0018(4) 0.0021(3) 0.0056(4)
P2 0.0197(4) 0.0267(5) 0.0297(5) 0.0065(3) -0.0004(3) -0.0015(3)
C1 0.0351(19) 0.0284(18) 0.0399(19) -0.0005(15) 0.0002(15) 0.0108(15)
C2 0.0246(17) 0.0317(19) 0.045(2) 0.0077(16) 0.0014(14) 0.0120(15)
C3 0.041(2) 0.053(2) 0.038(2) 0.0043(17) 0.0140(16) 0.0119(18)
C4 0.050(2) 0.049(2) 0.039(2) -0.0150(18) -0.0024(17) 0.0059(19)
C5 0.0303(19) 0.045(2) 0.0361(19) 0.0020(17) -0.0065(15) -0.0029(16)
C6 0.0345(19) 0.049(2) 0.055(2) 0.0273(19) -0.0032(17) 0.0000(18)
P3 0.0286(5) 0.0300(5) 0.0323(5) 0.0022(4) 0.0100(4) 0.0006(4)
P4 0.0206(4) 0.0236(5) 0.0373(5) -0.0001(4) -0.0025(4) 0.0014(3)
C7 0.0275(19) 0.051(2) 0.054(2) 0.0061(19) 0.0182(16) 0.0049(17)
C8 0.0171(17) 0.051(2) 0.062(2) 0.015(2) 0.0042(16) -0.0037(16)
C9 0.068(3) 0.046(2) 0.037(2) -0.0073(17) 0.0177(19) 0.002(2)
C10 0.053(2) 0.050(2) 0.048(2) 0.0134(19) 0.0207(19) -0.0033(19)
C11 0.0288(18) 0.035(2) 0.046(2) 0.0047(16) -0.0009(15) 0.0088(15)
C12 0.041(2) 0.040(2) 0.072(3) -0.014(2) -0.022(2) 0.0041(18)
C13 0.0238(16) 0.0190(16) 0.0404(19) 0.0062(14) 0.0058(14) -0.0045(13)
C14 0.0300(18) 0.0174(16) 0.0337(18) -0.0011(13) 0.0017(14) -0.0085(14)
C15 0.0288(18) 0.0183(16) 0.046(2) 0.0004(15) 0.0108(15) -0.0020(14)
C16 0.0314(19) 0.0200(17) 0.041(2) 0.0102(14) 0.0005(15) -0.0028(14)
C17 0.0328(18) 0.0213(17) 0.0382(19) 0.0077(14) 0.0110(15) -0.0016(14)
Cl 0.0253(4) 0.0213(4) 0.0450(5) 0.0035(3) 0.0004(3) -0.0042(3)

loop_
_atom_type_symbol
_atom_type_description
_atom_type_scat_dispersion_real
_atom_type_scat_dispersion_imag
_atom_type_scat_source
C C 0.0033 0.0016 'International Tables Vol C Tables 4.2.6.8 and 6.1.1.4'
H H 0.0000 0.0000 'International Tables Vol C Tables 4.2.6.8 and 6.1.1.4'
P P 0.1023 0.0942 'International Tables Vol C Tables 4.2.6.8 and 6.1.1.4'
Cl Cl 0.1484 0.1585 'International Tables Vol C Tables 4.2.6.8 and 6.1.1.4'
Ti Ti 0.2776 0.4457 'International Tables Vol C Tables 4.2.6.8 and 6.1.1.4'

loop_
_geom_angle_atom_site_label_1
_geom_angle_atom_site_label_2
_geom_angle_atom_site_label_3
_geom_angle
C14 Ti C13 36.21(11)
C14 Ti C15 35.61(11)
C13 Ti C15 58.40(11)
C14 Ti C17 57.74(12)
C13 Ti C17 34.09(11)
C15 Ti C17 56.00(11)
C14 Ti C16 57.41(11)
C13 Ti C16 56.37(11)
C15 Ti C16 33.62(11)
C17 Ti C16 32.61(10)
C14 Ti P3 83.47(8)
C13 Ti P3 119.23(8)
C15 Ti P3 76.64(8)
C17 Ti P3 132.61(8)
C16 Ti P3 105.07(8)
C14 Ti P2 81.52(8)
C13 Ti P2 76.32(8)
C15 Ti P2 116.46(8)
C17 Ti P2 106.49(8)
C16 Ti P2 132.29(8)
P3 Ti P2 91.88(4)
C14 Ti P1 122.04(8)
C13 Ti P1 86.23(8)
C15 Ti P1 133.91(8)
C17 Ti P1 78.04(9)
C16 Ti P1 103.41(8)
P3 Ti P1 149.34(4)
P2 Ti P1 77.06(4)
C14 Ti Cl 150.73(8)
C13 Ti Cl 149.17(8)
C15 Ti Cl 150.76(8)
C17 Ti Cl 148.58(8)
C16 Ti Cl 149.36(8)
P3 Ti Cl 77.28(3)
P2 Ti Cl 77.34(3)
P1 Ti Cl 72.44(3)
C14 Ti P4 123.86(8)
C13 Ti P4 133.44(8)
C15 Ti P4 88.42(8)
C17 Ti P4 101.33(8)
C16 Ti P4 77.73(8)
P3 Ti P4 77.11(4)
P2 Ti P4 149.98(3)
P1 Ti P4 98.23(4)
Cl Ti P4 73.03(3)
C4 P1 C3 98.77(18)
C4 P1 C1 99.47(16)
C3 P1 C1 98.38(16)
C4 P1 Ti 125.26(13)
C3 P1 Ti 121.82(13)
C1 P1 Ti 108.10(11)
C6 P2 C2 100.02(17)
C6 P2 C5 98.32(17)
C2 P2 C5 100.33(16)
C6 P2 Ti 123.18(12)
C2 P2 Ti 109.29(11)
C5 P2 Ti 121.64(12)
C2 C1 P1 109.9(2)
C2 C1 H1A 109.7
P1 C1 H1A 109.7
C2 C1 H1B 109.7
P1 C1 H1B 109.7
H1A C1 H1B 108.2
C1 C2 P2 110.3(2)
C1 C2 H2A 109.6
P2 C2 H2A 109.6
C1 C2 H2B 109.6
P2 C2 H2B 109.6
H2A C2 H2B 108.1
P1 C3 H3A 109.5
P1 C3 H3B 109.5
H3A C3 H3B 109.5
P1 C3 H3C 109.5
H3A C3 H3C 109.5
H3B C3 H3C 109.5
P1 C4 H4A 109.5
P1 C4 H4B 109.5
H4A C4 H4B 109.5
P1 C4 H4C 109.5
H4A C4 H4C 109.5
H4B C4 H4C 109.5
P2 C5 H5A 109.5
P2 C5 H5B 109.5
H5A C5 H5B 109.5
P2 C5 H5C 109.5
H5A C5 H5C 109.5
H5B C5 H5C 109.5
P2 C6 H6A 109.5
P2 C6 H6B 109.5
H6A C6 H6B 109.5
P2 C6 H6C 109.5
H6A C6 H6C 109.5
H6B C6 H6C 109.5
C9 P3 C7 100.15(18)
C9 P3 C10 98.96(18)
C7 P3 C10 100.28(17)
C9 P3 Ti 121.31(13)
C7 P3 Ti 109.41(12)
C10 P3 Ti 122.78(13)
C12 P4 C11 98.64(17)
C12 P4 C8 100.41(19)
C11 P4 C8 98.49(16)
C12 P4 Ti 123.91(12)
C11 P4 Ti 122.96(11)
C8 P4 Ti 107.68(11)
C8 C7 P3 110.2(2)
C8 C7 H7A 109.6
P3 C7 H7A 109.6
C8 C7 H7B 109.6
P3 C7 H7B 109.6
H7A C7 H7B 108.1
C7 C8 P4 110.8(2)
C7 C8 H8A 109.5
P4 C8 H8A 109.5
C7 C8 H8B 109.5
P4 C8 H8B 109.5
H8A C8 H8B 108.1
P3 C9 H9A 109.5
P3 C9 H9B 109.5
H9A C9 H9B 109.5
P3 C9 H9C 109.5
H9A C9 H9C 109.5
H9B C9 H9C 109.5
P3 C10 H10A 109.5
P3 C10 H10B 109.5
H10A C10 H10B 109.5
P3 C10 H10C 109.5
H10A C10 H10C 109.5
H10B C10 H10C 109.5
P4 C11 H11A 109.5
P4 C11 H11B 109.5
H11A C11 H11B 109.5
P4 C11 H11C 109.5
H11A C11 H11C 109.5
H11B C11 H11C 109.5
P4 C12 H12A 109.5
P4 C12 H12B 109.5
H12A C12 H12B 109.5
P4 C12 H12C 109.5
H12A C12 H12C 109.5
H12B C12 H12C 109.5
C17 C13 C14 107.6(3)
C17 C13 Ti 77.98(18)
C14 C13 Ti 70.19(16)
C17 C13 H13 126.2
C14 C13 H13 126.2
Ti C13 H13 117.6
C15 C14 C13 106.7(3)
C15 C14 Ti 75.71(18)
C13 C14 Ti 73.60(17)
C15 C14 H14 126.7
C13 C14 H14 126.7
Ti C14 H14 116.3
C16 C15 C14 108.0(3)
C16 C15 Ti 77.24(18)
C14 C15 Ti 68.68(17)
C16 C15 H15 126.0
C14 C15 H15 126.0
Ti C15 H15 119.8
C17 C16 C15 108.7(3)
C17 C16 Ti 72.83(18)
C15 C16 Ti 69.13(17)
C17 C16 H16 125.7
C15 C16 H16 125.7
Ti C16 H16 124.0
C16 C17 C13 109.0(3)
C16 C17 Ti 74.56(18)
C13 C17 Ti 67.92(17)
C16 C17 H17 125.5
C13 C17 H17 125.5
Ti C17 H17 123.5

loop_
_geom_bond_atom_site_label_1
_geom_bond_atom_site_label_2
_geom_bond_distance
Ti C14 2.272(3)
Ti C13 2.317(3)
Ti C15 2.363(3)
Ti C17 2.445(3)
Ti C16 2.467(3)
Ti P3 2.5928(13)
Ti P2 2.5955(12)
Ti P1 2.6070(12)
Ti Cl 2.6122(11)
Ti P4 2.6136(13)
P1 C4 1.840(3)
P1 C3 1.841(3)
P1 C1 1.847(3)
P2 C6 1.833(3)
P2 C2 1.844(3)
P2 C5 1.845(3)
C1 C2 1.524(5)
C1 H1A 0.9900
C1 H1B 0.9900
C2 H2A 0.9900
C2 H2B 0.9900
C3 H3A 0.9800
C3 H3B 0.9800
C3 H3C 0.9800
C4 H4A 0.9800
C4 H4B 0.9800
C4 H4C 0.9800
C5 H5A 0.9800
C5 H5B 0.9800
C5 H5C 0.9800
C6 H6A 0.9800
C6 H6B 0.9800
C6 H6C 0.9800
P3 C9 1.834(4)
P3 C7 1.841(3)
P3 C10 1.843(4)
P4 C12 1.829(4)
P4 C11 1.832(3)
P4 C8 1.851(4)
C7 C8 1.510(5)
C7 H7A 0.9900
C7 H7B 0.9900
C8 H8A 0.9900
C8 H8B 0.9900
C9 H9A 0.9800
C9 H9B 0.9800
C9 H9C 0.9800
C10 H10A 0.9800
C10 H10B 0.9800
C10 H10C 0.9800
C11 H11A 0.9800
C11 H11B 0.9800
C11 H11C 0.9800
C12 H12A 0.9800
C12 H12B 0.9800
C12 H12C 0.9800
C13 C17 1.401(4)
C13 C14 1.427(4)
C13 H13 0.9500
C14 C15 1.420(4)
C14 H14 0.9500
C15 C16 1.401(5)
C15 H15 0.9500
C16 C17 1.379(4)
C16 H16 0.9500
C17 H17 0.9500
